data_4129376
loop_
_publ_author_name
'Siedschlag, Randall B.'
'Bernales, Varinia'
'Vogiatzis, Konstantinos D.'
'Planas, Nora'
'Clouston, Laura J.'
'Bill, Eckhard'
'Gagliardi, Laura'
'Lu, Connie C.'

_publ_section_title
;
 Catalytic silylation of dinitrogen with a dicobalt complex.
;
_journal_issue 14
_journal_name_full 'Journal of the American Chemical Society'
_journal_page_first 4638
_journal_page_last 4641
_journal_paper_doi 10.1021/jacs.5b01445
_journal_volume 137
_journal_year 2015
_chemical_formula_moiety 'C39 H60 Co2 N4 P3'
_chemical_formula_sum 'C39 H60 Co2 N4 P3'
_chemical_formula_weight 795.68
_space_group_IT_number 5
_space_group_name_Hall 'C 2y'
_space_group_name_H-M_alt 'C 1 2 1'
_symmetry_cell_setting monoclinic
_symmetry_space_group_name_H-M 'C 1 2 1'
_atom_sites_solution_hydrogens geom
_atom_sites_solution_primary direct
_atom_sites_solution_secondary difmap
_audit_creation_method SHELXL-97
_cell_angle_alpha 90.00
_cell_angle_beta 97.2230(10)
_cell_angle_gamma 90.00
_cell_formula_units_Z 4
_cell_length_a 24.600(2)
_cell_length_b 14.0091(13)
_cell_length_c 12.6805(12)
_cell_measurement_reflns_used 2987
_cell_measurement_temperature 173(2)
_cell_measurement_theta_max 27.086
_cell_measurement_theta_min 2.467
_cell_volume 4335.3(7)
_computing_cell_refinement 'SAINT, Bruker'
_computing_data_collection 'APEX II, Bruker'
_computing_data_reduction 'SAINT, Bruker'
_computing_molecular_graphics 'SHELXTL, Bruker'
_computing_structure_refinement 'SHELXL-97 (Sheldrick, 2008)'
_computing_structure_solution 'SHELXS-97 (Sheldrick, 2008)'
_diffrn_ambient_temperature 173(2)
_diffrn_measured_fraction_theta_full 0.998
_diffrn_measured_fraction_theta_max 0.998
_diffrn_measurement_device_type 'Bruker APEX II CCD'
_diffrn_measurement_method 'area detector, omega scans per phi'
_diffrn_radiation_monochromator graphite
_diffrn_radiation_source 'normal-focus sealed tube'
_diffrn_radiation_type MoK\a
_diffrn_radiation_wavelength 0.71073
_diffrn_reflns_av_R_equivalents 0.0000
_diffrn_reflns_av_sigmaI/netI 0.0576
_diffrn_reflns_limit_h_max 31
_diffrn_reflns_limit_h_min -31
_diffrn_reflns_limit_k_max 18
_diffrn_reflns_limit_k_min -18
_diffrn_reflns_limit_l_max 16
_diffrn_reflns_limit_l_min 0
_diffrn_reflns_number 9837
_diffrn_reflns_theta_full 27.50
_diffrn_reflns_theta_max 27.50
_diffrn_reflns_theta_min 1.67
_exptl_absorpt_coefficient_mu 0.906
_exptl_absorpt_correction_T_max 0.8028
_exptl_absorpt_correction_T_min 0.8028
_exptl_absorpt_correction_type multi-scan
_exptl_absorpt_process_details 'SADABS, R. Blessing, 1995'
_exptl_crystal_colour brown
_exptl_crystal_density_diffrn 1.219
_exptl_crystal_density_method 'not measured'
_exptl_crystal_description block
_exptl_crystal_F_000 1684
_exptl_crystal_size_max 0.25
_exptl_crystal_size_mid 0.25
_exptl_crystal_size_min 0.25
_platon_squeeze_details
;
Unmodelable electron density was removed using PLATON SQUEEZE.
;
_refine_diff_density_max 0.342
_refine_diff_density_min -0.318
_refine_diff_density_rms 0.087
_refine_ls_abs_structure_details 'Flack H D (1983), Acta Cryst. A39, 876-881'
_refine_ls_abs_structure_Flack 0.435(13)
_refine_ls_extinction_method none
_refine_ls_goodness_of_fit_ref 1.032
_refine_ls_hydrogen_treatment constr
_refine_ls_matrix_type full
_refine_ls_number_parameters 447
_refine_ls_number_reflns 9837
_refine_ls_number_restraints 1
_refine_ls_restrained_S_all 1.032
_refine_ls_R_factor_all 0.0562
_refine_ls_R_factor_gt 0.0432
_refine_ls_shift/su_max 0.000
_refine_ls_shift/su_mean 0.000
_refine_ls_structure_factor_coef Fsqd
_refine_ls_weighting_details 'calc w=1/[\s^2^(Fo^2^)+(0.0496P)^2^+0.0000P] where P=(Fo^2^+2Fc^2^)/3'
_refine_ls_weighting_scheme calc
_refine_ls_wR_factor_gt 0.0950
_refine_ls_wR_factor_ref 0.1013
_reflns_number_gt 8155
_reflns_number_total 9837
_reflns_threshold_expression >2sigma(I)
_cod_data_source_file ja5b01445_si_001.cif
_cod_data_source_block 12155s_complex1
_cod_original_cell_volume 4335.2(7)
_cod_original_sg_symbol_H-M C2
_cod_database_code 4129376

loop_
_symmetry_equiv_pos_as_xyz
'x, y, z'
'-x, y, -z'
'x+1/2, y+1/2, z'
'-x+1/2, y+1/2, -z'

loop_
_atom_site_label
_atom_site_type_symbol
_atom_site_fract_x
_atom_site_fract_y
_atom_site_fract_z
_atom_site_U_iso_or_equiv
_atom_site_adp_type
_atom_site_occupancy
_atom_site_symmetry_multiplicity
_atom_site_calc_flag
_atom_site_refinement_flags
Co1 Co 0.166873(16) 0.23791(4) 0.02352(3) 0.02064(10) Uani 1 1 d .
Co2 Co 0.182383(16) 0.23724(4) 0.20806(3) 0.02352(10) Uani 1 1 d .
P1 P 0.11423(4) 0.12752(7) 0.22421(7) 0.0262(2) Uani 1 1 d .
P2 P 0.27218(4) 0.19004(7) 0.21430(7) 0.0252(2) Uani 1 1 d .
P3 P 0.16298(4) 0.39606(7) 0.22263(7) 0.0262(2) Uani 1 1 d .
N1 N 0.15259(9) 0.2387(2) -0.14864(17) 0.0199(5) Uani 1 1 d .
N2 N 0.12172(12) 0.1254(2) 0.0117(2) 0.0239(6) Uani 1 1 d .
N3 N 0.24298(10) 0.2272(2) 0.00366(19) 0.0243(6) Uani 1 1 d .
N4 N 0.13253(13) 0.3614(2) 0.0126(2) 0.0244(7) Uani 1 1 d .
C1 C 0.12618(14) 0.1459(3) -0.1760(3) 0.0234(8) Uani 1 1 d .
C2 C 0.11666(15) 0.1120(3) -0.2785(3) 0.0297(8) Uani 1 1 d .
H2A H 0.1273 0.1496 -0.3349 0.036 Uiso 1 1 calc R
C3 C 0.09188(16) 0.0242(3) -0.3015(3) 0.0342(9) Uani 1 1 d .
H3A H 0.0860 0.0016 -0.3726 0.041 Uiso 1 1 calc R
C4 C 0.07593(16) -0.0295(3) -0.2206(3) 0.0337(9) Uani 1 1 d .
H4A H 0.0584 -0.0892 -0.2360 0.040 Uiso 1 1 calc R
C5 C 0.08516(16) 0.0023(3) -0.1169(3) 0.0315(9) Uani 1 1 d .
H5A H 0.0741 -0.0365 -0.0619 0.038 Uiso 1 1 calc R
C6 C 0.11058(15) 0.0908(3) -0.0902(3) 0.0242(8) Uani 1 1 d .
C7 C 0.10532(16) 0.0643(3) 0.0954(3) 0.0268(8) Uani 1 1 d .
H7A H 0.1278 0.0055 0.1008 0.032 Uiso 1 1 calc R
H7B H 0.0665 0.0455 0.0774 0.032 Uiso 1 1 calc R
C8 C 0.04245(14) 0.1591(3) 0.2361(3) 0.0310(8) Uani 1 1 d .
H8A H 0.0200 0.0999 0.2220 0.037 Uiso 1 1 calc R
C9 C 0.02249(14) 0.2314(4) 0.1487(3) 0.0371(8) Uani 1 1 d .
H9A H -0.0176 0.2355 0.1413 0.056 Uiso 1 1 calc R
H9B H 0.0341 0.2107 0.0811 0.056 Uiso 1 1 calc R
H9C H 0.0383 0.2943 0.1678 0.056 Uiso 1 1 calc R
C10 C 0.03275(16) 0.1963(3) 0.3461(3) 0.0417(10) Uani 1 1 d .
H10A H -0.0053 0.2177 0.3438 0.063 Uiso 1 1 calc R
H10B H 0.0575 0.2498 0.3662 0.063 Uiso 1 1 calc R
H10C H 0.0398 0.1450 0.3986 0.063 Uiso 1 1 calc R
C11 C 0.13125(17) 0.0292(3) 0.3208(3) 0.0369(10) Uani 1 1 d .
H11A H 0.1627 -0.0059 0.2960 0.044 Uiso 1 1 calc R
C12 C 0.15242(19) 0.0682(4) 0.4314(3) 0.0490(12) Uani 1 1 d .
H12A H 0.1668 0.0155 0.4776 0.073 Uiso 1 1 calc R
H12B H 0.1223 0.0993 0.4620 0.073 Uiso 1 1 calc R
H12C H 0.1816 0.1147 0.4254 0.073 Uiso 1 1 calc R
C13 C 0.08632(19) -0.0439(3) 0.3246(4) 0.0498(12) Uani 1 1 d .
H13A H 0.0995 -0.0953 0.3737 0.075 Uiso 1 1 calc R
H13B H 0.0760 -0.0705 0.2534 0.075 Uiso 1 1 calc R
H13C H 0.0544 -0.0133 0.3492 0.075 Uiso 1 1 calc R
C14 C 0.20791(12) 0.2482(3) -0.1810(2) 0.0220(7) Uani 1 1 d .
C15 C 0.21698(15) 0.2642(2) -0.2854(3) 0.0275(8) Uani 1 1 d .
H15A H 0.1865 0.2691 -0.3390 0.033 Uiso 1 1 calc R
C16 C 0.26880(15) 0.2732(3) -0.3130(3) 0.0341(9) Uani 1 1 d .
H16A H 0.2741 0.2839 -0.3850 0.041 Uiso 1 1 calc R
C17 C 0.31331(15) 0.2663(2) -0.2350(3) 0.0330(9) Uani 1 1 d .
H17A H 0.3494 0.2724 -0.2535 0.040 Uiso 1 1 calc R
C18 C 0.30564(14) 0.2506(3) -0.1303(3) 0.0290(8) Uani 1 1 d .
H18A H 0.3367 0.2460 -0.0779 0.035 Uiso 1 1 calc R
C19 C 0.25312(12) 0.2411(3) -0.0994(2) 0.0233(6) Uani 1 1 d .
C20 C 0.29088(13) 0.2206(3) 0.0820(2) 0.0280(9) Uani 1 1 d .
H20A H 0.3106 0.2824 0.0862 0.034 Uiso 1 1 calc R
H20B H 0.3159 0.1712 0.0599 0.034 Uiso 1 1 calc R
C21 C 0.32523(14) 0.2543(3) 0.3029(3) 0.0329(9) Uani 1 1 d .
H21A H 0.3236 0.3219 0.2774 0.039 Uiso 1 1 calc R
C22 C 0.31291(18) 0.2584(3) 0.4182(3) 0.0436(11) Uani 1 1 d .
H22A H 0.3377 0.3040 0.4582 0.065 Uiso 1 1 calc R
H22B H 0.3182 0.1950 0.4505 0.065 Uiso 1 1 calc R
H22C H 0.2749 0.2789 0.4197 0.065 Uiso 1 1 calc R
C23 C 0.38420(15) 0.2207(3) 0.2950(3) 0.0463(11) Uani 1 1 d .
H23A H 0.4102 0.2654 0.3333 0.069 Uiso 1 1 calc R
H23B H 0.3903 0.2183 0.2201 0.069 Uiso 1 1 calc R
H23C H 0.3896 0.1570 0.3264 0.069 Uiso 1 1 calc R
C24 C 0.29289(15) 0.0630(3) 0.2244(3) 0.0306(8) Uani 1 1 d .
H24A H 0.3308 0.0581 0.2043 0.037 Uiso 1 1 calc R
C25 C 0.25479(18) 0.0048(3) 0.1437(3) 0.0346(9) Uani 1 1 d .
H25A H 0.2721 -0.0564 0.1310 0.052 Uiso 1 1 calc R
H25B H 0.2479 0.0404 0.0768 0.052 Uiso 1 1 calc R
H25C H 0.2200 -0.0067 0.1718 0.052 Uiso 1 1 calc R
C26 C 0.29400(17) 0.0227(3) 0.3370(3) 0.0378(9) Uani 1 1 d .
H26A H 0.3004 -0.0463 0.3359 0.057 Uiso 1 1 calc R
H26B H 0.2588 0.0353 0.3629 0.057 Uiso 1 1 calc R
H26C H 0.3235 0.0534 0.3843 0.057 Uiso 1 1 calc R
C27 C 0.11663(15) 0.3217(3) -0.1742(3) 0.0233(8) Uani 1 1 d .
C28 C 0.09245(15) 0.3423(3) -0.2760(3) 0.0310(9) Uani 1 1 d .
H28A H 0.0995 0.3015 -0.3325 0.037 Uiso 1 1 calc R
C29 C 0.05854(16) 0.4197(3) -0.2983(3) 0.0360(9) Uani 1 1 d .
H29A H 0.0419 0.4316 -0.3688 0.043 Uiso 1 1 calc R
C30 C 0.04934(16) 0.4794(3) -0.2165(3) 0.0356(9) Uani 1 1 d .
H30A H 0.0265 0.5337 -0.2309 0.043 Uiso 1 1 calc R
C31 C 0.07293(16) 0.4618(3) -0.1131(3) 0.0311(9) Uani 1 1 d .
H31A H 0.0653 0.5036 -0.0579 0.037 Uiso 1 1 calc R
C32 C 0.10809(15) 0.3830(3) -0.0880(3) 0.0240(8) Uani 1 1 d .
C33 C 0.12078(15) 0.4278(3) 0.0960(3) 0.0282(9) Uani 1 1 d .
H33A H 0.0814 0.4245 0.1050 0.034 Uiso 1 1 calc R
H33B H 0.1292 0.4939 0.0756 0.034 Uiso 1 1 calc R
C34 C 0.11829(17) 0.4277(3) 0.3238(3) 0.0366(10) Uani 1 1 d .
H34A H 0.0825 0.3953 0.3010 0.044 Uiso 1 1 calc R
C35 C 0.1048(2) 0.5345(3) 0.3305(4) 0.0558(13) Uani 1 1 d .
H35A H 0.0769 0.5436 0.3783 0.084 Uiso 1 1 calc R
H35B H 0.0909 0.5583 0.2595 0.084 Uiso 1 1 calc R
H35C H 0.1380 0.5697 0.3579 0.084 Uiso 1 1 calc R
C36 C 0.13947(19) 0.3850(4) 0.4328(3) 0.0516(13) Uani 1 1 d .
H36A H 0.1111 0.3907 0.4803 0.077 Uiso 1 1 calc R
H36B H 0.1724 0.4194 0.4634 0.077 Uiso 1 1 calc R
H36C H 0.1484 0.3174 0.4244 0.077 Uiso 1 1 calc R
C37 C 0.21536(15) 0.4921(3) 0.2297(3) 0.0308(8) Uani 1 1 d .
H37A H 0.1957 0.5543 0.2166 0.037 Uiso 1 1 calc R
C38 C 0.25088(16) 0.4991(3) 0.3370(3) 0.0376(9) Uani 1 1 d .
H38A H 0.2824 0.5404 0.3304 0.056 Uiso 1 1 calc R
H38B H 0.2638 0.4353 0.3599 0.056 Uiso 1 1 calc R
H38C H 0.2293 0.5261 0.3896 0.056 Uiso 1 1 calc R
C39 C 0.25066(19) 0.4769(3) 0.1394(3) 0.0398(11) Uani 1 1 d .
H39A H 0.2731 0.5338 0.1322 0.060 Uiso 1 1 calc R
H39B H 0.2268 0.4656 0.0726 0.060 Uiso 1 1 calc R
H39C H 0.2746 0.4215 0.1557 0.060 Uiso 1 1 calc R

loop_
_atom_site_aniso_label
_atom_site_aniso_U_11
_atom_site_aniso_U_22
_atom_site_aniso_U_33
_atom_site_aniso_U_23
_atom_site_aniso_U_13
_atom_site_aniso_U_12
Co1 0.0222(2) 0.0215(2) 0.01842(19) 0.0004(2) 0.00314(15) -0.0005(2)
Co2 0.0241(2) 0.0253(2) 0.0215(2) -0.0007(2) 0.00404(16) -0.0015(3)
P1 0.0256(5) 0.0322(5) 0.0211(4) 0.0033(4) 0.0043(4) -0.0030(4)
P2 0.0257(5) 0.0289(5) 0.0207(4) 0.0010(4) 0.0017(3) 0.0020(4)
P3 0.0312(5) 0.0270(5) 0.0204(4) -0.0047(4) 0.0034(4) -0.0007(4)
N1 0.0216(12) 0.0193(12) 0.0190(11) -0.0025(15) 0.0034(9) -0.0005(15)
N2 0.0273(16) 0.0255(16) 0.0187(14) -0.0001(13) 0.0021(12) -0.0037(13)
N3 0.0221(13) 0.0312(17) 0.0196(12) 0.0020(14) 0.0033(10) -0.0005(14)
N4 0.0318(17) 0.0231(16) 0.0183(15) -0.0045(12) 0.0028(12) 0.0020(13)
C1 0.0209(18) 0.027(2) 0.0216(18) 0.0004(15) -0.0013(14) 0.0014(15)
C2 0.033(2) 0.032(2) 0.0246(18) -0.0015(15) 0.0035(15) -0.0017(17)
C3 0.041(2) 0.036(2) 0.0258(19) -0.0111(16) 0.0055(16) -0.0047(18)
C4 0.040(2) 0.027(2) 0.033(2) -0.0090(16) 0.0017(17) -0.0122(17)
C5 0.033(2) 0.027(2) 0.036(2) 0.0024(17) 0.0059(17) -0.0038(17)
C6 0.0226(19) 0.026(2) 0.0239(19) -0.0032(16) 0.0018(15) -0.0006(16)
C7 0.032(2) 0.0259(19) 0.0219(18) 0.0038(15) 0.0023(15) -0.0018(16)
C8 0.0281(19) 0.039(2) 0.0263(19) 0.0030(15) 0.0034(15) -0.0040(16)
C9 0.0286(18) 0.048(2) 0.0332(18) 0.005(2) -0.0002(14) 0.002(2)
C10 0.036(2) 0.059(3) 0.032(2) 0.0008(19) 0.0098(17) 0.004(2)
C11 0.039(2) 0.044(2) 0.029(2) 0.0096(18) 0.0103(17) 0.0065(19)
C12 0.053(3) 0.071(3) 0.023(2) 0.014(2) 0.0057(19) 0.013(2)
C13 0.058(3) 0.047(3) 0.047(3) 0.016(2) 0.017(2) -0.002(2)
C14 0.0271(16) 0.0188(18) 0.0209(14) -0.0005(15) 0.0058(12) 0.0024(15)
C15 0.0343(19) 0.030(2) 0.0182(16) -0.0003(13) 0.0032(14) -0.0027(14)
C16 0.040(2) 0.039(2) 0.0255(18) 0.0019(15) 0.0138(16) 0.0008(17)
C17 0.0300(19) 0.036(2) 0.036(2) 0.0022(15) 0.0134(16) -0.0009(15)
C18 0.0272(17) 0.032(2) 0.0277(16) 0.0027(17) 0.0035(13) 0.0016(16)
C19 0.0270(16) 0.0206(15) 0.0232(14) -0.0013(17) 0.0066(12) -0.0005(18)
C20 0.0259(17) 0.036(2) 0.0224(16) 0.0042(15) 0.0044(13) 0.0039(15)
C21 0.038(2) 0.034(3) 0.0257(17) 0.0028(16) 0.0007(14) -0.0006(17)
C22 0.054(2) 0.047(3) 0.0277(19) -0.0038(18) -0.0015(17) -0.004(2)
C23 0.034(2) 0.053(3) 0.050(2) 0.009(2) -0.0030(17) -0.007(2)
C24 0.032(2) 0.035(2) 0.0249(18) 0.0015(15) 0.0041(15) 0.0049(16)
C25 0.045(2) 0.028(2) 0.031(2) -0.0011(18) 0.0024(18) 0.0084(19)
C26 0.050(3) 0.031(2) 0.031(2) 0.0041(17) -0.0007(18) 0.0030(18)
C27 0.0236(19) 0.0238(19) 0.0225(17) 0.0057(15) 0.0031(14) 0.0039(15)
C28 0.034(2) 0.040(2) 0.0206(18) 0.0013(16) 0.0060(16) 0.0032(18)
C29 0.036(2) 0.042(2) 0.029(2) 0.0110(17) -0.0014(16) 0.0052(19)
C30 0.033(2) 0.032(2) 0.041(2) 0.0012(17) 0.0013(18) 0.0084(17)
C31 0.039(2) 0.029(2) 0.025(2) 0.0003(17) 0.0040(16) 0.0058(18)
C32 0.0235(19) 0.025(2) 0.0232(19) 0.0002(15) 0.0019(15) -0.0004(16)
C33 0.032(2) 0.0255(19) 0.0261(19) -0.0080(15) 0.0011(15) 0.0053(16)
C34 0.037(2) 0.042(2) 0.032(2) -0.0133(18) 0.0098(17) -0.0045(19)
C35 0.055(3) 0.054(3) 0.061(3) -0.026(2) 0.019(2) 0.002(2)
C36 0.058(3) 0.072(3) 0.027(2) -0.010(2) 0.014(2) -0.016(3)
C37 0.037(2) 0.0272(19) 0.0280(19) -0.0004(15) 0.0030(16) -0.0048(16)
C38 0.037(2) 0.041(2) 0.034(2) -0.0037(18) 0.0005(17) -0.0079(19)
C39 0.053(3) 0.039(2) 0.029(2) -0.0006(19) 0.0079(19) -0.010(2)

loop_
_atom_type_symbol
_atom_type_description
_atom_type_scat_dispersion_real
_atom_type_scat_dispersion_imag
_atom_type_scat_source
C C 0.0033 0.0016 'International Tables Vol C Tables 4.2.6.8 and 6.1.1.4'
H H 0.0000 0.0000 'International Tables Vol C Tables 4.2.6.8 and 6.1.1.4'
N N 0.0061 0.0033 'International Tables Vol C Tables 4.2.6.8 and 6.1.1.4'
P P 0.1023 0.0942 'International Tables Vol C Tables 4.2.6.8 and 6.1.1.4'
Co Co 0.3494 0.9721 'International Tables Vol C Tables 4.2.6.8 and 6.1.1.4'
O O 0.0106 0.0060 'International Tables Vol C Tables 4.2.6.8 and 6.1.1.4'

loop_
_geom_angle_atom_site_label_1
_geom_angle_atom_site_label_2
_geom_angle_atom_site_label_3
_geom_angle
N4 Co1 N2 119.18(12)
N4 Co1 N3 119.10(14)
N2 Co1 N3 119.17(14)
N4 Co1 N1 84.76(12)
N2 Co1 N1 84.64(11)
N3 Co1 N1 84.60(9)
N4 Co1 Co2 95.25(9)
N2 Co1 Co2 95.47(8)
N3 Co1 Co2 95.29(7)
N1 Co1 Co2 179.87(8)
P3 Co2 P2 119.11(4)
P3 Co2 P1 118.71(4)
P2 Co2 P1 120.82(4)
P3 Co2 Co1 93.89(3)
P2 Co2 Co1 94.09(3)
P1 Co2 Co1 93.61(3)
C8 P1 C7 100.32(17)
C8 P1 C11 105.24(17)
C7 P1 C11 102.66(18)
C8 P1 Co2 124.20(13)
C7 P1 Co2 104.39(12)
C11 P1 Co2 116.61(14)
C20 P2 C21 101.67(16)
C20 P2 C24 100.85(17)
C21 P2 C24 105.03(17)
C20 P2 Co2 104.51(11)
C21 P2 Co2 118.93(12)
C24 P2 Co2 122.28(12)
C34 P3 C33 103.12(18)
C34 P3 C37 105.22(18)
C33 P3 C37 100.23(17)
C34 P3 Co2 116.00(14)
C33 P3 Co2 105.26(12)
C37 P3 Co2 123.92(13)
C27 N1 C1 114.2(2)
C27 N1 C14 114.6(3)
C1 N1 C14 114.1(3)
C27 N1 Co1 104.02(19)
C1 N1 Co1 104.10(19)
C14 N1 Co1 103.99(16)
C6 N2 C7 115.8(3)
C6 N2 Co1 114.0(2)
C7 N2 Co1 129.3(2)
C19 N3 C20 115.7(2)
C19 N3 Co1 114.1(2)
C20 N3 Co1 129.54(19)
C32 N4 C33 115.3(3)
C32 N4 Co1 113.7(2)
C33 N4 Co1 130.1(2)
C2 C1 C6 120.3(3)
C2 C1 N1 122.9(3)
C6 C1 N1 116.8(3)
C1 C2 C3 121.4(3)
C1 C2 H2A 119.3
C3 C2 H2A 119.3
C4 C3 C2 119.4(3)
C4 C3 H3A 120.3
C2 C3 H3A 120.3
C3 C4 C5 120.5(3)
C3 C4 H4A 119.7
C5 C4 H4A 119.7
C4 C5 C6 121.8(4)
C4 C5 H5A 119.1
C6 C5 H5A 119.1
N2 C6 C5 124.4(3)
N2 C6 C1 119.0(3)
C5 C6 C1 116.6(3)
N2 C7 P1 110.4(2)
N2 C7 H7A 109.6
P1 C7 H7A 109.6
N2 C7 H7B 109.6
P1 C7 H7B 109.6
H7A C7 H7B 108.1
C10 C8 C9 111.1(3)
C10 C8 P1 114.5(3)
C9 C8 P1 108.8(2)
C10 C8 H8A 107.4
C9 C8 H8A 107.4
P1 C8 H8A 107.4
C8 C9 H9A 109.5
C8 C9 H9B 109.5
H9A C9 H9B 109.5
C8 C9 H9C 109.5
H9A C9 H9C 109.5
H9B C9 H9C 109.5
C8 C10 H10A 109.5
C8 C10 H10B 109.5
H10A C10 H10B 109.5
C8 C10 H10C 109.5
H10A C10 H10C 109.5
H10B C10 H10C 109.5
C13 C11 C12 112.2(3)
C13 C11 P1 114.7(3)
C12 C11 P1 111.2(3)
C13 C11 H11A 106.0
C12 C11 H11A 106.0
P1 C11 H11A 106.0
C11 C12 H12A 109.5
C11 C12 H12B 109.5
H12A C12 H12B 109.5
C11 C12 H12C 109.5
H12A C12 H12C 109.5
H12B C12 H12C 109.5
C11 C13 H13A 109.5
C11 C13 H13B 109.5
H13A C13 H13B 109.5
C11 C13 H13C 109.5
H13A C13 H13C 109.5
H13B C13 H13C 109.5
C15 C14 C19 120.0(3)
C15 C14 N1 122.9(3)
C19 C14 N1 117.1(2)
C16 C15 C14 121.7(3)
C16 C15 H15A 119.2
C14 C15 H15A 119.2
C15 C16 C17 119.3(3)
C15 C16 H16A 120.4
C17 C16 H16A 120.4
C18 C17 C16 120.4(3)
C18 C17 H17A 119.8
C16 C17 H17A 119.8
C17 C18 C19 121.7(3)
C17 C18 H18A 119.2
C19 C18 H18A 119.2
N3 C19 C18 124.2(3)
N3 C19 C14 118.8(3)
C18 C19 C14 117.0(3)
N3 C20 P2 111.4(2)
N3 C20 H20A 109.3
P2 C20 H20A 109.3
N3 C20 H20B 109.3
P2 C20 H20B 109.3
H20A C20 H20B 108.0
C22 C21 C23 112.0(3)
C22 C21 P2 113.0(3)
C23 C21 P2 114.2(3)
C22 C21 H21A 105.6
C23 C21 H21A 105.6
P2 C21 H21A 105.6
C21 C22 H22A 109.5
C21 C22 H22B 109.5
H22A C22 H22B 109.5
C21 C22 H22C 109.5
H22A C22 H22C 109.5
H22B C22 H22C 109.5
C21 C23 H23A 109.5
C21 C23 H23B 109.5
H23A C23 H23B 109.5
C21 C23 H23C 109.5
H23A C23 H23C 109.5
H23B C23 H23C 109.5
C25 C24 C26 111.4(3)
C25 C24 P2 109.0(3)
C26 C24 P2 113.0(3)
C25 C24 H24A 107.8
C26 C24 H24A 107.8
P2 C24 H24A 107.8
C24 C25 H25A 109.5
C24 C25 H25B 109.5
H25A C25 H25B 109.5
C24 C25 H25C 109.5
H25A C25 H25C 109.5
H25B C25 H25C 109.5
C24 C26 H26A 109.5
C24 C26 H26B 109.5
H26A C26 H26B 109.5
C24 C26 H26C 109.5
H26A C26 H26C 109.5
H26B C26 H26C 109.5
C28 C27 C32 120.1(3)
C28 C27 N1 123.1(3)
C32 C27 N1 116.7(3)
C29 C28 C27 122.4(3)
C29 C28 H28A 118.8
C27 C28 H28A 118.8
C30 C29 C28 118.5(4)
C30 C29 H29A 120.7
C28 C29 H29A 120.7
C29 C30 C31 121.1(4)
C29 C30 H30A 119.5
C31 C30 H30A 119.5
C30 C31 C32 121.5(4)
C30 C31 H31A 119.2
C32 C31 H31A 119.2
N4 C32 C31 124.4(3)
N4 C32 C27 119.3(3)
C31 C32 C27 116.3(3)
N4 C33 P3 109.5(2)
N4 C33 H33A 109.8
P3 C33 H33A 109.8
N4 C33 H33B 109.8
P3 C33 H33B 109.8
H33A C33 H33B 108.2
C36 C34 C35 112.4(4)
C36 C34 P3 111.6(3)
C35 C34 P3 115.1(3)
C36 C34 H34A 105.6
C35 C34 H34A 105.6
P3 C34 H34A 105.6
C34 C35 H35A 109.5
C34 C35 H35B 109.5
H35A C35 H35B 109.5
C34 C35 H35C 109.5
H35A C35 H35C 109.5
H35B C35 H35C 109.5
C34 C36 H36A 109.5
C34 C36 H36B 109.5
H36A C36 H36B 109.5
C34 C36 H36C 109.5
H36A C36 H36C 109.5
H36B C36 H36C 109.5
C38 C37 C39 111.1(3)
C38 C37 P3 114.0(3)
C39 C37 P3 108.5(3)
C38 C37 H37A 107.7
C39 C37 H37A 107.7
P3 C37 H37A 107.7
C37 C38 H38A 109.5
C37 C38 H38B 109.5
H38A C38 H38B 109.5
C37 C38 H38C 109.5
H38A C38 H38C 109.5
H38B C38 H38C 109.5
C37 C39 H39A 109.5
C37 C39 H39B 109.5
H39A C39 H39B 109.5
C37 C39 H39C 109.5
H39A C39 H39C 109.5
H39B C39 H39C 109.5

loop_
_geom_bond_atom_site_label_1
_geom_bond_atom_site_label_2
_geom_bond_distance
Co1 N4 1.922(3)
Co1 N2 1.923(3)
Co1 N3 1.926(2)
Co1 N1 2.167(2)
Co1 Co2 2.3231(6)
Co2 P3 2.2878(11)
Co2 P2 2.2975(10)
Co2 P1 2.3025(10)
P1 C8 1.845(4)
P1 C7 1.847(4)
P1 C11 1.856(4)
P2 C20 1.844(3)
P2 C21 1.846(4)
P2 C24 1.852(4)
P3 C34 1.846(4)
P3 C33 1.853(4)
P3 C37 1.857(4)
N1 C27 1.472(5)
N1 C1 1.476(5)
N1 C14 1.476(4)
N2 C6 1.376(4)
N2 C7 1.460(4)
N3 C19 1.375(4)
N3 C20 1.446(4)
N4 C32 1.374(5)
N4 C33 1.465(4)
C1 C2 1.376(5)
C1 C6 1.425(5)
C2 C3 1.387(5)
C2 H2A 0.9500
C3 C4 1.369(5)
C3 H3A 0.9500
C4 C5 1.380(5)
C4 H4A 0.9500
C5 C6 1.411(5)
C5 H5A 0.9500
C7 H7A 0.9900
C7 H7B 0.9900
C8 C10 1.535(5)
C8 C9 1.536(5)
C8 H8A 1.0000
C9 H9A 0.9800
C9 H9B 0.9800
C9 H9C 0.9800
C10 H10A 0.9800
C10 H10B 0.9800
C10 H10C 0.9800
C11 C13 1.512(6)
C11 C12 1.534(6)
C11 H11A 1.0000
C12 H12A 0.9800
C12 H12B 0.9800
C12 H12C 0.9800
C13 H13A 0.9800
C13 H13B 0.9800
C13 H13C 0.9800
C14 C15 1.388(4)
C14 C19 1.424(4)
C15 C16 1.370(5)
C15 H15A 0.9500
C16 C17 1.384(5)
C16 H16A 0.9500
C17 C18 1.382(4)
C17 H17A 0.9500
C18 C19 1.402(4)
C18 H18A 0.9500
C20 H20A 0.9900
C20 H20B 0.9900
C21 C22 1.531(5)
C21 C23 1.540(5)
C21 H21A 1.0000
C22 H22A 0.9800
C22 H22B 0.9800
C22 H22C 0.9800
C23 H23A 0.9800
C23 H23B 0.9800
C23 H23C 0.9800
C24 C25 1.532(5)
C24 C26 1.532(5)
C24 H24A 1.0000
C25 H25A 0.9800
C25 H25B 0.9800
C25 H25C 0.9800
C26 H26A 0.9800
C26 H26B 0.9800
C26 H26C 0.9800
C27 C28 1.382(5)
C27 C32 1.426(5)
C28 C29 1.376(5)
C28 H28A 0.9500
C29 C30 1.374(5)
C29 H29A 0.9500
C30 C31 1.388(5)
C30 H30A 0.9500
C31 C32 1.414(5)
C31 H31A 0.9500
C33 H33A 0.9900
C33 H33B 0.9900
C34 C36 1.536(6)
C34 C35 1.537(6)
C34 H34A 1.0000
C35 H35A 0.9800
C35 H35B 0.9800
C35 H35C 0.9800
C36 H36A 0.9800
C36 H36B 0.9800
C36 H36C 0.9800
C37 C38 1.525(5)
C37 C39 1.537(5)
C37 H37A 1.0000
C38 H38A 0.9800
C38 H38B 0.9800
C38 H38C 0.9800
C39 H39A 0.9800
C39 H39B 0.9800
C39 H39C 0.9800

loop_
_geom_torsion_atom_site_label_1
_geom_torsion_atom_site_label_2
_geom_torsion_atom_site_label_3
_geom_torsion_atom_site_label_4
_geom_torsion
N4 Co1 Co2 P3 -12.58(10)
N2 Co1 Co2 P3 -132.62(10)
N3 Co1 Co2 P3 107.35(11)
N4 Co1 Co2 P2 -132.17(10)
N2 Co1 Co2 P2 107.79(10)
N3 Co1 Co2 P2 -12.24(11)
N4 Co1 Co2 P1 106.55(10)
N2 Co1 Co2 P1 -13.49(10)
N3 Co1 Co2 P1 -133.52(11)
P3 Co2 P1 C8 5.85(15)
P2 Co2 P1 C8 172.47(14)
Co1 Co2 P1 C8 -90.59(14)
P3 Co2 P1 C7 119.31(13)
P2 Co2 P1 C7 -74.07(13)
Co1 Co2 P1 C7 22.87(13)
P3 Co2 P1 C11 -128.26(15)
P2 Co2 P1 C11 38.36(16)
Co1 Co2 P1 C11 135.30(15)
P3 Co2 P2 C20 -76.62(13)
P1 Co2 P2 C20 116.81(13)
Co1 Co2 P2 C20 20.14(13)
P3 Co2 P2 C21 35.83(14)
P1 Co2 P2 C21 -130.74(14)
Co1 Co2 P2 C21 132.58(13)
P3 Co2 P2 C24 170.21(13)
P1 Co2 P2 C24 3.64(14)
Co1 Co2 P2 C24 -93.03(14)
P2 Co2 P3 C34 -128.25(15)
P1 Co2 P3 C34 38.61(16)
Co1 Co2 P3 C34 134.88(15)
P2 Co2 P3 C33 118.50(13)
P1 Co2 P3 C33 -74.65(14)
Co1 Co2 P3 C33 21.63(13)
P2 Co2 P3 C37 4.59(15)
P1 Co2 P3 C37 171.45(14)
Co1 Co2 P3 C37 -92.28(14)
N4 Co1 N1 C27 -10.2(2)
N2 Co1 N1 C27 109.8(2)
N3 Co1 N1 C27 -130.1(2)
N4 Co1 N1 C1 -130.1(2)
N2 Co1 N1 C1 -10.05(19)
N3 Co1 N1 C1 110.0(2)
N4 Co1 N1 C14 110.1(2)
N2 Co1 N1 C14 -129.9(2)
N3 Co1 N1 C14 -9.8(2)
N4 Co1 N2 C6 91.2(3)
N3 Co1 N2 C6 -70.5(3)
N1 Co1 N2 C6 10.3(3)
Co2 Co1 N2 C6 -169.6(2)
N4 Co1 N2 C7 -99.6(3)
N3 Co1 N2 C7 98.7(3)
N1 Co1 N2 C7 179.5(3)
Co2 Co1 N2 C7 -0.5(3)
N4 Co1 N3 C19 -70.6(3)
N2 Co1 N3 C19 91.1(3)
N1 Co1 N3 C19 10.3(3)
Co2 Co1 N3 C19 -169.6(3)
N4 Co1 N3 C20 99.4(3)
N2 Co1 N3 C20 -98.9(3)
N1 Co1 N3 C20 -179.6(3)
Co2 Co1 N3 C20 0.4(3)
N2 Co1 N4 C32 -70.3(3)
N3 Co1 N4 C32 91.4(3)
N1 Co1 N4 C32 10.6(2)
Co2 Co1 N4 C32 -169.6(2)
N2 Co1 N4 C33 98.5(3)
N3 Co1 N4 C33 -99.8(3)
N1 Co1 N4 C33 179.3(3)
Co2 Co1 N4 C33 -0.8(3)
C27 N1 C1 C2 76.1(4)
C14 N1 C1 C2 -58.5(4)
Co1 N1 C1 C2 -171.2(3)
C27 N1 C1 C6 -104.1(3)
C14 N1 C1 C6 121.3(3)
Co1 N1 C1 C6 8.6(3)
C6 C1 C2 C3 0.0(6)
N1 C1 C2 C3 179.8(3)
C1 C2 C3 C4 0.8(6)
C2 C3 C4 C5 -1.1(6)
C3 C4 C5 C6 0.7(6)
C7 N2 C6 C5 -0.2(5)
Co1 N2 C6 C5 170.5(3)
C7 N2 C6 C1 -179.0(3)
Co1 N2 C6 C1 -8.3(4)
C4 C5 C6 N2 -178.8(4)
C4 C5 C6 C1 0.1(6)
C2 C1 C6 N2 178.5(3)
N1 C1 C6 N2 -1.3(5)
C2 C1 C6 C5 -0.4(5)
N1 C1 C6 C5 179.8(3)
C6 N2 C7 P1 -172.2(3)
Co1 N2 C7 P1 18.8(4)
C8 P1 C7 N2 103.2(3)
C11 P1 C7 N2 -148.4(3)
Co2 P1 C7 N2 -26.3(3)
C7 P1 C8 C10 168.5(3)
C11 P1 C8 C10 62.2(3)
Co2 P1 C8 C10 -76.1(3)
C7 P1 C8 C9 -66.5(3)
C11 P1 C8 C9 -172.8(3)
Co2 P1 C8 C9 48.9(3)
C8 P1 C11 C13 41.0(3)
C7 P1 C11 C13 -63.6(3)
Co2 P1 C11 C13 -177.0(3)
C8 P1 C11 C12 -87.6(3)
C7 P1 C11 C12 167.8(3)
Co2 P1 C11 C12 54.4(3)
C27 N1 C14 C15 -58.4(4)
C1 N1 C14 C15 76.0(4)
Co1 N1 C14 C15 -171.3(3)
C27 N1 C14 C19 121.1(3)
C1 N1 C14 C19 -104.5(4)
Co1 N1 C14 C19 8.2(4)
C19 C14 C15 C16 0.3(5)
N1 C14 C15 C16 179.8(3)
C14 C15 C16 C17 -0.1(5)
C15 C16 C17 C18 0.0(5)
C16 C17 C18 C19 0.0(6)
C20 N3 C19 C18 -1.2(6)
Co1 N3 C19 C18 170.3(3)
C20 N3 C19 C14 179.9(3)
Co1 N3 C19 C14 -8.5(5)
C17 C18 C19 N3 -178.7(4)
C17 C18 C19 C14 0.1(6)
C15 C14 C19 N3 178.7(3)
N1 C14 C19 N3 -0.8(6)
C15 C14 C19 C18 -0.3(6)
N1 C14 C19 C18 -179.8(4)
C19 N3 C20 P2 -174.3(3)
Co1 N3 C20 P2 15.8(4)
C21 P2 C20 N3 -147.2(3)
C24 P2 C20 N3 104.8(3)
Co2 P2 C20 N3 -22.9(3)
C20 P2 C21 C22 168.2(3)
C24 P2 C21 C22 -87.1(3)
Co2 P2 C21 C22 54.2(3)
C20 P2 C21 C23 -62.2(3)
C24 P2 C21 C23 42.5(3)
Co2 P2 C21 C23 -176.2(2)
C20 P2 C24 C25 -68.3(3)
C21 P2 C24 C25 -173.6(2)
Co2 P2 C24 C25 46.7(3)
C20 P2 C24 C26 167.3(3)
C21 P2 C24 C26 62.0(3)
Co2 P2 C24 C26 -77.7(3)
C1 N1 C27 C28 -59.8(4)
C14 N1 C27 C28 74.6(4)
Co1 N1 C27 C28 -172.5(3)
C1 N1 C27 C32 121.4(3)
C14 N1 C27 C32 -104.3(3)
Co1 N1 C27 C32 8.6(4)
C32 C27 C28 C29 -1.7(6)
N1 C27 C28 C29 179.4(4)
C27 C28 C29 C30 1.2(6)
C28 C29 C30 C31 -0.9(6)
C29 C30 C31 C32 1.2(6)
C33 N4 C32 C31 -1.2(5)
Co1 N4 C32 C31 169.4(3)
C33 N4 C32 C27 -179.2(3)
Co1 N4 C32 C27 -8.7(4)
C30 C31 C32 N4 -179.8(4)
C30 C31 C32 C27 -1.6(6)
C28 C27 C32 N4 -179.9(3)
N1 C27 C32 N4 -1.0(5)
C28 C27 C32 C31 1.9(5)
N1 C27 C32 C31 -179.2(3)
C32 N4 C33 P3 -173.6(3)
Co1 N4 C33 P3 17.8(4)
C34 P3 C33 N4 -146.8(3)
C37 P3 C33 N4 104.8(3)
Co2 P3 C33 N4 -24.8(3)
C33 P3 C34 C36 166.2(3)
C37 P3 C34 C36 -89.2(3)
Co2 P3 C34 C36 51.7(3)
C33 P3 C34 C35 -64.3(4)
C37 P3 C34 C35 40.4(4)
Co2 P3 C34 C35 -178.7(3)
C34 P3 C37 C38 61.7(3)
C33 P3 C37 C38 168.5(3)
Co2 P3 C37 C38 -75.2(3)
C34 P3 C37 C39 -174.0(3)
C33 P3 C37 C39 -67.2(3)
Co2 P3 C37 C39 49.1(3)

loop_
_platon_squeeze_void_nr
_platon_squeeze_void_average_x
_platon_squeeze_void_average_y
_platon_squeeze_void_average_z
_platon_squeeze_void_volume
_platon_squeeze_void_count_electrons
_platon_squeeze_void_content
1 0.000 0.256 -0.039 283 112 ' '
2 0.500 0.756 -0.039 283 112 ' '
